data_2014756
loop_
_publ_author_name
'Zaleski, Jacek'
'Mieczys\/law Gabryszewski'
'Zarychta, Bartosz'

_publ_section_title
;Tetrakis(1-ethyl-1<i>H</i>-1,2,4-triazole-\k<i>N</i>^4^)bis(nitrato-\k<i>O</i>)copper(II)
 and
 bis(nitrato-\k<i>O</i>)tetrakis(1-propyl-1<i>H</i>-1,2,4-triazole-\k<i>N</i>^4^)copper(II)
;
_journal_issue 3
_journal_name_full 'Acta Crystallographica Section C'
_journal_page_first m151
_journal_page_last m154
_journal_paper_doi 10.1107/S0108270105003446
_journal_volume 61
_journal_year 2005
_chemical_formula_iupac '[Cu (N O3)2 (C5 H9 N3)4]'
_chemical_formula_moiety 'C20 H36 Cu N14 O6'
_chemical_formula_sum 'C20 H36 Cu N14 O6'
_chemical_formula_weight 632.18
_chemical_name_systematic
;
  ?
;
_space_group_IT_number 2
_symmetry_cell_setting triclinic
_symmetry_space_group_name_Hall '-P 1'
_symmetry_space_group_name_H-M 'P -1'
_atom_sites_solution_hydrogens geom
_atom_sites_solution_primary direct
_atom_sites_solution_secondary difmap
_audit_creation_method SHELXL-97
_cell_angle_alpha 89.67(4)
_cell_angle_beta 73.50(5)
_cell_angle_gamma 70.19(6)
_cell_formula_units_Z 1
_cell_length_a 8.027(6)
_cell_length_b 8.523(5)
_cell_length_c 11.672(5)
_cell_measurement_reflns_used 4840
_cell_measurement_temperature 100.00(10)
_cell_measurement_theta_max 26.00
_cell_measurement_theta_min 3.07
_cell_volume 716.7(8)
_computing_cell_refinement 'CrysAlis RED (Oxford Diffraction, 2002)'
_computing_data_collection 'CrysAlis CCD (Oxford Diffraction, 2002)'
_computing_data_reduction 'CrysAlis RED'
_computing_molecular_graphics 'SHELXTL (Sheldrick, 1990)'
_computing_publication_material SHELXL97
_computing_structure_refinement 'SHELXL97 (Sheldrick, 1997)'
_computing_structure_solution 'SHELXS97 (Sheldrick, 1997)'
_diffrn_ambient_temperature 100.00(10)
_diffrn_detector_area_resol_mean '1024 x 1024 with blocks 2 x 2'
_diffrn_measured_fraction_theta_full 0.984
_diffrn_measured_fraction_theta_max 0.984
_diffrn_measurement_device_type 'Oxford Diffraction Xcalibur'
_diffrn_measurement_method '\w scans'
_diffrn_radiation_monochromator graphite
_diffrn_radiation_source 'fine-focus sealed tube'
_diffrn_radiation_type MoK\a
_diffrn_radiation_wavelength 0.71073
_diffrn_reflns_av_R_equivalents 0.0192
_diffrn_reflns_av_sigmaI/netI 0.0409
_diffrn_reflns_limit_h_max 9
_diffrn_reflns_limit_h_min -6
_diffrn_reflns_limit_k_max 10
_diffrn_reflns_limit_k_min -9
_diffrn_reflns_limit_l_max 14
_diffrn_reflns_limit_l_min -14
_diffrn_reflns_number 4840
_diffrn_reflns_theta_full 26.00
_diffrn_reflns_theta_max 26.00
_diffrn_reflns_theta_min 3.07
_diffrn_standards_decay_% 0
_diffrn_standards_interval_count 0
_diffrn_standards_interval_time 0
_diffrn_standards_number 0
_exptl_absorpt_coefficient_mu 0.823
_exptl_absorpt_correction_type none
_exptl_crystal_colour blue
_exptl_crystal_density_diffrn 1.465
_exptl_crystal_density_method 'not measured'
_exptl_crystal_description needle
_exptl_crystal_F_000 331
_exptl_crystal_size_max 0.2
_exptl_crystal_size_mid 0.1
_exptl_crystal_size_min 0.1
_refine_diff_density_max 0.239
_refine_diff_density_min -0.271
_refine_ls_extinction_method none
_refine_ls_goodness_of_fit_ref 0.975
_refine_ls_hydrogen_treatment constr
_refine_ls_matrix_type full
_refine_ls_number_parameters 190
_refine_ls_number_reflns 2766
_refine_ls_number_restraints 0
_refine_ls_restrained_S_all 0.975
_refine_ls_R_factor_all 0.0317
_refine_ls_R_factor_gt 0.0261
_refine_ls_shift/su_max 0.000
_refine_ls_shift/su_mean 0.000
_refine_ls_structure_factor_coef Fsqd
_refine_ls_weighting_details 'calc w=1/[\s^2^(Fo^2^)+(0.0368P)^2^] where P=(Fo^2^+2Fc^2^)/3'
_refine_ls_weighting_scheme calc
_refine_ls_wR_factor_gt 0.0593
_refine_ls_wR_factor_ref 0.0609
_reflns_number_gt 2358
_reflns_number_total 2766
_reflns_threshold_expression I>2\s(I)
_cod_data_source_file sq1194.cif
_cod_data_source_block II
_cod_depositor_comments
;
The following automatic conversions were performed:
'_symmetry_cell_setting' value 'Triclinic' changed to 'triclinic'
according to '/home/saulius/struct/CIF-dictionaries/cif_core.dic'
dictionary named 'cif_core.dic' version 2.4.1 from 2010-06-29.

Automatic conversion script
Id: cif_fix_enum 1527 2010-12-29 10:47:43Z saulius 

The following automatic conversions were performed:

'_symmetry_cell_setting' value 'Triclinic' changed to 'triclinic'
according to /home/saulius/struct/CIF-dictionaries/cif_core.dic
dictionary named 'cif_core.dic' version 2.4.1 from 2010-06-29.

Automatic conversion script
Id: cif_fix_values 1715 2011-07-08 13:25:40Z adriana 
;
_cod_original_formula_sum 'C20 H36 Cu1 N14 O6'
_cod_database_code 2014756
_cod_database_fobs_code 2014756

loop_
_symmetry_equiv_pos_as_xyz
'x, y, z'
'-x, -y, -z'

loop_
_atom_site_label
_atom_site_fract_x
_atom_site_fract_y
_atom_site_fract_z
_atom_site_U_iso_or_equiv
_atom_site_adp_type
_atom_site_calc_flag
_atom_site_refinement_flags
_atom_site_occupancy
_atom_site_disorder_assembly
_atom_site_disorder_group
_atom_site_type_symbol
Cu1 0.5000 0.5000 0.5000 0.01388(10) Uani d S 1 . . Cu
O1 0.81736(16) 0.37618(15) 0.50323(11) 0.0236(3) Uani d . 1 . . O
N21 0.9696(2) 0.29666(18) 0.42608(13) 0.0207(3) Uani d . 1 . . N
O2 1.01924(17) 0.35387(16) 0.32793(11) 0.0291(3) Uani d . 1 . . O
N4 0.54576(18) 0.39492(16) 0.33527(12) 0.0140(3) Uani d . 1 . . N
C5 0.4347(2) 0.3318(2) 0.30218(14) 0.0155(4) Uani d . 1 . . C
H5A 0.3269 0.3224 0.3533 0.019 Uiso calc R 1 . . H
N1 0.50020(18) 0.28434(16) 0.18558(12) 0.0140(3) Uani d . 1 . . N
N2 0.66133(19) 0.31533(18) 0.13708(12) 0.0207(3) Uani d . 1 . . N
C3 0.6819(2) 0.3817(2) 0.23087(15) 0.0187(4) Uani d . 1 . . C
H3A 0.7812 0.4167 0.2265 0.022 Uiso calc R 1 . . H
C6 0.4183(2) 0.2159(2) 0.11068(15) 0.0175(4) Uani d . 1 . . C
H6A 0.3377 0.1628 0.1602 0.021 Uiso calc R 1 . . H
H6B 0.5162 0.1309 0.0506 0.021 Uiso calc R 1 . . H
C7 0.3079(3) 0.3498(2) 0.04882(16) 0.0245(4) Uani d . 1 . . C
H7A 0.3879 0.4048 0.0010 0.029 Uiso calc R 1 . . H
H7B 0.2084 0.4334 0.1090 0.029 Uiso calc R 1 . . H
C8 0.2261(3) 0.2797(3) -0.03136(17) 0.0317(5) Uani d . 1 . . C
H8A 0.1567 0.3691 -0.0684 0.047 Uiso calc R 1 . . H
H8B 0.1452 0.2266 0.0158 0.047 Uiso calc R 1 . . H
H8C 0.3242 0.1989 -0.0924 0.047 Uiso calc R 1 . . H
N14 0.55475(18) 0.69912(16) 0.42706(11) 0.0136(3) Uani d . 1 . . N
C15 0.7193(2) 0.7175(2) 0.38918(14) 0.0161(4) Uani d . 1 . . C
H15 0.8305 0.6400 0.3940 0.019 Uiso calc R 1 . . H
N11 0.70046(19) 0.86345(16) 0.34345(12) 0.0149(3) Uani d . 1 . . N
N12 0.51968(19) 0.94714(17) 0.35110(13) 0.0191(3) Uani d . 1 . . N
C13 0.4368(2) 0.8436(2) 0.40219(14) 0.0167(4) Uani d . 1 . . C
H13 0.3099 0.8671 0.4196 0.020 Uiso calc R 1 . . H
C16 0.8421(2) 0.9377(2) 0.29173(16) 0.0204(4) Uani d . 1 . . C
H16A 0.8416 1.0148 0.3527 0.025 Uiso calc R 1 . . H
H16B 0.8109 1.0014 0.2269 0.025 Uiso calc R 1 . . H
C17 1.0343(2) 0.8078(2) 0.24413(16) 0.0217(4) Uani d . 1 . . C
H17A 1.0335 0.7250 0.1879 0.026 Uiso calc R 1 . . H
H17B 1.0713 0.7510 0.3099 0.026 Uiso calc R 1 . . H
C18 1.17267(18) 0.88935(16) 0.18175(11) 0.0300(5) Uani d . 1 . . C
H18A 1.2940 0.8051 0.1519 0.045 Uiso calc R 1 . . H
H18B 1.1748 0.9700 0.2379 0.045 Uiso calc R 1 . . H
H18C 1.1367 0.9445 0.1161 0.045 Uiso calc R 1 . . H
O31 1.09477(18) 0.18000(16) 0.44575(11) 0.0263(7) Uani d PR 0.55 . . O
O32 1.04184(18) 0.14614(16) 0.45335(11) 0.0339(10) Uani d PR 0.45 . . O

loop_
_atom_site_aniso_label
_atom_site_aniso_U_11
_atom_site_aniso_U_22
_atom_site_aniso_U_33
_atom_site_aniso_U_12
_atom_site_aniso_U_13
_atom_site_aniso_U_23
Cu1 0.01790(17) 0.01193(16) 0.01352(16) -0.00748(13) -0.00460(12) 0.00282(11)
O1 0.0125(6) 0.0279(7) 0.0244(7) -0.0022(5) -0.0022(5) 0.0066(6)
N21 0.0201(8) 0.0176(8) 0.0253(9) -0.0016(7) -0.0138(7) -0.0036(6)
O2 0.0219(7) 0.0352(8) 0.0255(7) -0.0102(6) -0.0001(6) 0.0018(6)
N4 0.0164(7) 0.0116(7) 0.0146(7) -0.0058(6) -0.0048(6) 0.0025(6)
C5 0.0160(9) 0.0145(9) 0.0151(9) -0.0069(7) -0.0011(7) 0.0014(7)
N1 0.0158(7) 0.0135(7) 0.0146(7) -0.0073(6) -0.0048(6) 0.0030(6)
N2 0.0220(8) 0.0269(8) 0.0166(8) -0.0152(7) -0.0027(6) 0.0034(6)
C3 0.0198(9) 0.0225(9) 0.0177(9) -0.0126(8) -0.0054(7) 0.0041(7)
C6 0.0224(9) 0.0177(9) 0.0151(9) -0.0104(8) -0.0055(7) -0.0008(7)
C7 0.0308(11) 0.0210(10) 0.0251(10) -0.0090(8) -0.0136(9) 0.0039(8)
C8 0.0400(12) 0.0328(11) 0.0298(11) -0.0146(10) -0.0198(10) 0.0063(9)
N14 0.0157(7) 0.0118(7) 0.0124(7) -0.0045(6) -0.0031(6) 0.0006(6)
C15 0.0173(9) 0.0128(8) 0.0185(9) -0.0057(7) -0.0054(7) 0.0033(7)
N11 0.0175(7) 0.0118(7) 0.0155(7) -0.0064(6) -0.0032(6) 0.0025(6)
N12 0.0174(8) 0.0149(7) 0.0231(8) -0.0043(6) -0.0048(6) 0.0052(6)
C13 0.0172(9) 0.0144(9) 0.0176(9) -0.0052(7) -0.0045(7) 0.0026(7)
C16 0.0232(10) 0.0153(9) 0.0233(10) -0.0106(8) -0.0030(8) 0.0043(7)
C17 0.0221(10) 0.0218(10) 0.0228(10) -0.0103(8) -0.0062(8) 0.0022(8)
C18 0.0265(11) 0.0392(12) 0.0247(11) -0.0180(9) -0.0006(9) 0.0028(9)
O31 0.0233(14) 0.0186(14) 0.0312(17) 0.0009(13) -0.0095(12) 0.0066(12)
O32 0.042(2) 0.0110(17) 0.034(2) 0.0087(16) -0.0118(17) -0.0002(14)

loop_
_atom_type_symbol
_atom_type_description
_atom_type_scat_dispersion_real
_atom_type_scat_dispersion_imag
_atom_type_scat_source
C C 0.0033 0.0016 'International Tables Vol C Tables 4.2.6.8 and 6.1.1.4'
H H 0.0000 0.0000 'International Tables Vol C Tables 4.2.6.8 and 6.1.1.4'
N N 0.0061 0.0033 'International Tables Vol C Tables 4.2.6.8 and 6.1.1.4'
O O 0.0106 0.0060 'International Tables Vol C Tables 4.2.6.8 and 6.1.1.4'
Cu Cu 0.3201 1.2651 'International Tables Vol C Tables 4.2.6.8 and 6.1.1.4'

loop_
_geom_angle_atom_site_label_1
_geom_angle_atom_site_label_2
_geom_angle_atom_site_label_3
_geom_angle_site_symmetry_1
_geom_angle_site_symmetry_3
_geom_angle
_geom_angle_publ_flag
N4 Cu1 N4 . 2_666 180.00 ?
N4 Cu1 N14 . 2_666 90.18(7) y
N4 Cu1 N14 2_666 2_666 89.82(7) ?
N4 Cu1 N14 . . 89.82(7) y
N4 Cu1 N14 2_666 . 90.18(7) ?
N14 Cu1 N14 2_666 . 180.00 ?
N4 Cu1 O1 . . 95.59(8) y
N4 Cu1 O1 2_666 . 84.41(8) ?
N14 Cu1 O1 2_666 . 89.98(8) ?
N14 Cu1 O1 . . 90.02(8) y
N4 Cu1 O1 . 2_666 84.41(8) ?
N4 Cu1 O1 2_666 2_666 95.59(8) ?
N14 Cu1 O1 2_666 2_666 90.02(8) ?
N14 Cu1 O1 . 2_666 89.98(8) ?
O1 Cu1 O1 . 2_666 180.00 ?
N21 O1 Cu1 . . 134.70(11) y
O31 N21 O2 . . 113.35(16) y
O31 N21 O1 . . 124.75(16) y
O2 N21 O1 . . 120.47(15) y
O2 N21 O32 . . 127.05(15) y
O1 N21 O32 . . 111.38(16) y
C5 N4 C3 . . 103.30(14) ?
C5 N4 Cu1 . . 125.78(12) ?
C3 N4 Cu1 . . 130.73(12) ?
N1 C5 N4 . . 109.81(15) ?
N1 C5 H5A . . 125.1 ?
N4 C5 H5A . . 125.1 ?
C5 N1 N2 . . 110.27(14) ?
C5 N1 C6 . . 128.36(15) ?
N2 N1 C6 . . 121.31(14) ?
C3 N2 N1 . . 102.27(14) ?
N2 C3 N4 . . 114.36(15) ?
N2 C3 H3A . . 122.8 ?
N4 C3 H3A . . 122.8 ?
N1 C6 C7 . . 111.89(14) ?
N1 C6 H6A . . 109.2 ?
C7 C6 H6A . . 109.2 ?
N1 C6 H6B . . 109.2 ?
C7 C6 H6B . . 109.2 ?
H6A C6 H6B . . 107.9 ?
C6 C7 C8 . . 112.37(16) ?
C6 C7 H7A . . 109.1 ?
C8 C7 H7A . . 109.1 ?
C6 C7 H7B . . 109.1 ?
C8 C7 H7B . . 109.1 ?
H7A C7 H7B . . 107.9 ?
C7 C8 H8A . . 109.5 ?
C7 C8 H8B . . 109.5 ?
H8A C8 H8B . . 109.5 ?
C7 C8 H8C . . 109.5 ?
H8A C8 H8C . . 109.5 ?
H8B C8 H8C . . 109.5 ?
C15 N14 C13 . . 103.41(15) ?
C15 N14 Cu1 . . 127.24(12) ?
C13 N14 Cu1 . . 129.33(12) ?
N11 C15 N14 . . 109.67(16) ?
N11 C15 H15 . . 125.2 ?
N14 C15 H15 . . 125.2 ?
C15 N11 N12 . . 110.25(14) ?
C15 N11 C16 . . 129.21(15) ?
N12 N11 C16 . . 120.53(14) ?
C13 N12 N11 . . 102.91(14) ?
N12 C13 N14 . . 113.75(16) ?
N12 C13 H13 . . 123.1 ?
N14 C13 H13 . . 123.1 ?
N11 C16 C17 . . 112.60(15) ?
N11 C16 H16A . . 109.1 ?
C17 C16 H16A . . 109.1 ?
N11 C16 H16B . . 109.1 ?
C17 C16 H16B . . 109.1 ?
H16A C16 H16B . . 107.8 ?
C16 C17 C18 . . 110.53(15) ?
C16 C17 H17A . . 109.5 ?
C18 C17 H17A . . 109.5 ?
C16 C17 H17B . . 109.5 ?
C18 C17 H17B . . 109.5 ?
H17A C17 H17B . . 108.1 ?
C17 C18 H18A . . 109.5 ?
C17 C18 H18B . . 109.5 ?
H18A C18 H18B . . 109.5 ?
C17 C18 H18C . . 109.5 ?
H18A C18 H18C . . 109.5 ?
H18B C18 H18C . . 109.5 ?

loop_
_geom_bond_atom_site_label_1
_geom_bond_atom_site_label_2
_geom_bond_site_symmetry_2
_geom_bond_distance
_geom_bond_publ_flag
Cu1 N4 . 2.007(2) y
Cu1 N4 2_666 2.007(2) ?
Cu1 N14 2_666 2.019(2) ?
Cu1 N14 . 2.018(2) y
Cu1 O1 . 2.416(2) y
Cu1 O1 2_666 2.416(2) ?
O1 N21 . 1.259(2) y
N21 O31 . 1.226(2) y
N21 O2 . 1.255(2) y
N21 O32 . 1.296(2) y
N4 C5 . 1.325(2) ?
N4 C3 . 1.361(2) ?
C5 N1 . 1.322(2) ?
C5 H5A . 0.9300 ?
N1 N2 . 1.370(2) ?
N1 C6 . 1.459(2) ?
N2 C3 . 1.311(2) ?
C3 H3A . 0.9300 ?
C6 C7 . 1.509(3) ?
C6 H6A . 0.9700 ?
C6 H6B . 0.9700 ?
C7 C8 . 1.512(3) ?
C7 H7A . 0.9700 ?
C7 H7B . 0.9700 ?
C8 H8A . 0.9600 ?
C8 H8B . 0.9600 ?
C8 H8C . 0.9600 ?
N14 C15 . 1.331(2) ?
N14 C13 . 1.363(2) ?
C15 N11 . 1.329(2) ?
C15 H15 . 0.9300 ?
N11 N12 . 1.359(2) ?
N11 C16 . 1.467(2) ?
N12 C13 . 1.320(2) ?
C13 H13 . 0.9300 ?
C16 C17 . 1.509(3) ?
C16 H16A . 0.9700 ?
C16 H16B . 0.9700 ?
C17 C18 . 1.518(2) ?
C17 H17A . 0.9700 ?
C17 H17B . 0.9700 ?
C18 H18A . 0.9600 ?
C18 H18B . 0.9600 ?
C18 H18C . 0.9600 ?

loop_
_geom_hbond_atom_site_label_D
_geom_hbond_atom_site_label_H
_geom_hbond_atom_site_label_A
_geom_hbond_site_symmetry_A
_geom_hbond_distance_DH
_geom_hbond_distance_HA
_geom_hbond_distance_DA
_geom_hbond_angle_DHA
C3 H3A O2 . 0.93 2.43 3.158(3) 135
C15 H15 O1 . 0.93 2.60 3.139(3) 118
C15 H15 O2 . 0.93 2.39 3.147(4) 139
C5 H5A O2 1_455 0.93 2.49 3.202(3) 133
C5 H5A O31 1_455 0.93 2.55 3.420(3) 157
C13 H13 O32 1_465 0.93 2.55 3.234(4) 131

loop_
_geom_torsion_atom_site_label_1
_geom_torsion_atom_site_label_2
_geom_torsion_atom_site_label_3
_geom_torsion_atom_site_label_4
_geom_torsion_site_symmetry_1
_geom_torsion
N4 Cu1 O1 N21 . 10.75(15)
N4 Cu1 O1 N21 2_666 -169.25(15)
N14 Cu1 O1 N21 2_666 100.93(15)
N14 Cu1 O1 N21 . -79.07(15)
Cu1 O1 N21 O31 . -143.37(14)
Cu1 O1 N21 O2 . 51.2(2)
Cu1 O1 N21 O32 . -117.58(15)
N14 Cu1 N4 C5 2_666 49.57(14)
N14 Cu1 N4 C5 . -130.43(14)
O1 Cu1 N4 C5 . 139.57(14)
O1 Cu1 N4 C5 2_666 -40.43(14)
N14 Cu1 N4 C3 2_666 -136.25(15)
N14 Cu1 N4 C3 . 43.75(15)
O1 Cu1 N4 C3 . -46.25(15)
O1 Cu1 N4 C3 2_666 133.75(15)
C3 N4 C5 N1 . -0.12(18)
Cu1 N4 C5 N1 . 175.35(10)
N4 C5 N1 N2 . 0.15(18)
N4 C5 N1 C6 . -176.86(14)
C5 N1 N2 C3 . -0.11(18)
C6 N1 N2 C3 . 177.14(14)
N1 N2 C3 N4 . 0.04(19)
C5 N4 C3 N2 . 0.05(19)
Cu1 N4 C3 N2 . -175.10(11)
C5 N1 C6 C7 . 95.8(2)
N2 N1 C6 C7 . -80.9(2)
N1 C6 C7 C8 . 178.67(15)
N4 Cu1 N14 C15 . -88.88(15)
N4 Cu1 N14 C15 2_666 91.12(15)
O1 Cu1 N14 C15 . 6.70(14)
O1 Cu1 N14 C15 2_666 -173.30(14)
N4 Cu1 N14 C13 . 89.55(15)
N4 Cu1 N14 C13 2_666 -90.45(15)
O1 Cu1 N14 C13 . -174.87(14)
O1 Cu1 N14 C13 2_666 5.13(14)
C13 N14 C15 N11 . -0.59(18)
Cu1 N14 C15 N11 . 178.16(10)
N14 C15 N11 N12 . 0.54(19)
N14 C15 N11 C16 . 179.65(15)
C15 N11 N12 C13 . -0.23(17)
C16 N11 N12 C13 . -179.43(14)
N11 N12 C13 N14 . -0.15(18)
C15 N14 C13 N12 . 0.46(19)
Cu1 N14 C13 N12 . -178.25(11)
C15 N11 C16 C17 . 24.6(2)
N12 N11 C16 C17 . -156.41(15)
N11 C16 C17 C18 . 174.92(13)
O2 N21 O31 O32 . -127.46(13)
O1 N21 O31 O32 . 66.23(15)
O2 N21 O32 O31 . 65.95(16)
O1 N21 O32 O31 . -126.15(13)
